data_7214405
loop_
_publ_author_name
'Li, Teng'
'Hong, Xu-Jia'
'Liu, Xiang'
'Chen, Rong'
'Zhan, Qing-Guang'
'Xu, Xuan'
'Cai, Yue-Peng'

_publ_section_title
;
 Construction of three pH-dependent luminescent metal--organic frameworks
 with 3-(4-carboxyphen-yl)-1,3-benzoimidazole
;
_journal_issue 19
_journal_name_full CrystEngComm
_journal_page_first 3883
_journal_paper_doi 10.1039/c4ce00125g
_journal_volume 16
_journal_year 2014
_chemical_formula_sum 'C28 H18 N4 O4 Zn'
_chemical_formula_weight 539.83
_chemical_name_systematic
; 
 ? 
;
_space_group_IT_number 14
_symmetry_cell_setting monoclinic
_symmetry_space_group_name_Hall '-P 2ybc'
_symmetry_space_group_name_H-M 'P 1 21/c 1'
_atom_sites_solution_hydrogens geom
_atom_sites_solution_primary direct
_atom_sites_solution_secondary difmap
_audit_creation_method SHELXL-97
_cell_angle_alpha 90.00
_cell_angle_beta 127.87(2)
_cell_angle_gamma 90.00
_cell_formula_units_Z 4
_cell_length_a 11.359(3)
_cell_length_b 14.308(6)
_cell_length_c 18.162(7)
_cell_measurement_reflns_used 668
_cell_measurement_temperature 293(2)
_cell_measurement_theta_max 17.82
_cell_measurement_theta_min 2.27
_cell_volume 2330.1(16)
_computing_cell_refinement 'Bruker SAINT'
_computing_data_collection 'Bruker APEX2'
_computing_data_reduction 'Bruker SAINT'
_computing_molecular_graphics 'Bruker SHELXTL'
_computing_publication_material 'Bruker SHELXTL'
_computing_structure_refinement 'SHELXL-97 (Sheldrick, 2008)'
_computing_structure_solution 'SHELXS-97 (Sheldrick, 2008)'
_diffrn_ambient_temperature 293(2)
_diffrn_measured_fraction_theta_full 0.982
_diffrn_measured_fraction_theta_max 0.982
_diffrn_measurement_device_type 'Bruker APEX-II CCD'
_diffrn_measurement_method '\f and \w scans'
_diffrn_radiation_monochromator graphite
_diffrn_radiation_source 'fine-focus sealed tube'
_diffrn_radiation_type MoK\a
_diffrn_radiation_wavelength 0.71073
_diffrn_reflns_av_R_equivalents 0.1174
_diffrn_reflns_av_sigmaI/netI 0.2040
_diffrn_reflns_limit_h_max 13
_diffrn_reflns_limit_h_min -12
_diffrn_reflns_limit_k_max 15
_diffrn_reflns_limit_k_min -16
_diffrn_reflns_limit_l_max 15
_diffrn_reflns_limit_l_min -20
_diffrn_reflns_number 9286
_diffrn_reflns_theta_full 24.27
_diffrn_reflns_theta_max 24.27
_diffrn_reflns_theta_min 2.27
_exptl_absorpt_coefficient_mu 1.099
_exptl_absorpt_correction_T_max 0.8887
_exptl_absorpt_correction_T_min 0.7707
_exptl_absorpt_correction_type multi-scan
_exptl_absorpt_process_details 'SADABS (Sheldrick, 1996)'
_exptl_crystal_colour colorless
_exptl_crystal_density_diffrn 1.539
_exptl_crystal_density_method 'not measured'
_exptl_crystal_description block
_exptl_crystal_F_000 1104
_exptl_crystal_size_max 0.25
_exptl_crystal_size_mid 0.19
_exptl_crystal_size_min 0.11
_refine_diff_density_max 0.322
_refine_diff_density_min -0.379
_refine_diff_density_rms 0.066
_refine_ls_extinction_method none
_refine_ls_goodness_of_fit_ref 1.050
_refine_ls_hydrogen_treatment constr
_refine_ls_matrix_type full
_refine_ls_number_parameters 334
_refine_ls_number_reflns 3403
_refine_ls_number_restraints 0
_refine_ls_restrained_S_all 1.050
_refine_ls_R_factor_all 0.1549
_refine_ls_R_factor_gt 0.0573
_refine_ls_shift/su_max 0.000
_refine_ls_shift/su_mean 0.000
_refine_ls_structure_factor_coef Fsqd
_refine_ls_weighting_details 'calc w=1/[\s^2^(Fo^2^)+(0.0100P)^2^+0.4800P] where P=(Fo^2^+2Fc^2^)/3'
_refine_ls_weighting_scheme calc
_refine_ls_wR_factor_gt 0.0963
_refine_ls_wR_factor_ref 0.1330
_reflns_number_gt 1317
_reflns_number_total 3403
_reflns_threshold_expression >2sigma(I)
_cod_data_source_file c4ce00125g2.cif
_cod_data_source_block CCDC_979006(2)
_cod_depositor_comments
;
The following automatic conversions were performed:

'_symmetry_cell_setting' value 'Monoclinic' changed to 'monoclinic'
according to
/usr/data/users/saulius/crontab/automatic-downloads/rss-feeds/RSC/lib/dictionaries/cif_core.dic
dictionary named 'cif_core.dic' version 2.4.2 from 2011-04-26.

Automatic conversion script
Id: cif_fix_values 2281 2013-09-26 08:29:07Z andrius 
;
_cod_original_cell_volume 2330.1(15)
_cod_original_sg_symbol_H-M P21/c
_cod_database_code 7214405

loop_
_symmetry_equiv_pos_as_xyz
'x, y, z'
'-x, y+1/2, -z+1/2'
'-x, -y, -z'
'x, -y-1/2, z-1/2'

loop_
_atom_site_label
_atom_site_type_symbol
_atom_site_fract_x
_atom_site_fract_y
_atom_site_fract_z
_atom_site_U_iso_or_equiv
_atom_site_adp_type
_atom_site_occupancy
_atom_site_symmetry_multiplicity
_atom_site_calc_flag
_atom_site_refinement_flags
Zn1 Zn 0.19509(9) 0.51356(5) 0.82453(6) 0.0423(3) Uani 1 1 d .
O1 O 0.0058(8) 0.5850(6) 0.7828(7) 0.138(4) Uani 1 1 d .
O2 O 0.1284(7) 0.5378(4) 0.9265(7) 0.113(3) Uani 1 1 d .
O3 O 0.3591(5) 0.4255(4) 0.8974(4) 0.0599(15) Uani 1 1 d .
O4 O 0.2276(6) 0.3041(4) 0.8879(4) 0.0687(17) Uani 1 1 d .
N1 N -0.4871(6) 0.6679(4) 0.8354(4) 0.0359(14) Uani 1 1 d .
N2 N -0.6793(6) 0.6189(4) 0.8289(4) 0.0408(14) Uani 1 1 d .
N3 N 0.8719(6) 0.1197(4) 1.0730(4) 0.0459(15) Uani 1 1 d .
N4 N 1.0686(6) 0.0434(4) 1.1918(4) 0.0471(16) Uani 1 1 d .
C1 C 0.0185(12) 0.5771(7) 0.8539(11) 0.088(4) Uani 1 1 d .
C2 C -0.1075(9) 0.6121(5) 0.8556(8) 0.058(2) Uani 1 1 d .
C3 C -0.1005(8) 0.6060(5) 0.9324(6) 0.054(2) Uani 1 1 d .
H3 H -0.0126 0.5866 0.9887 0.065 Uiso 1 1 calc R
C4 C -0.2237(8) 0.6283(5) 0.9280(6) 0.050(2) Uani 1 1 d .
H4 H -0.2185 0.6239 0.9810 0.060 Uiso 1 1 calc R
C5 C -0.3522(7) 0.6566(4) 0.8454(5) 0.0380(17) Uani 1 1 d .
C6 C -0.3591(9) 0.6666(6) 0.7665(6) 0.059(2) Uani 1 1 d .
H6 H -0.4462 0.6866 0.7102 0.070 Uiso 1 1 calc R
C7 C -0.2337(9) 0.6460(6) 0.7740(7) 0.063(2) Uani 1 1 d .
H7 H -0.2347 0.6553 0.7230 0.076 Uiso 1 1 calc R
C8 C -0.5429(7) 0.6012(5) 0.8593(5) 0.0436(19) Uani 1 1 d .
H8 H -0.4898 0.5482 0.8937 0.052 Uiso 1 1 calc R
C9 C -0.5996(7) 0.7348(5) 0.7837(5) 0.0389(17) Uani 1 1 d .
C10 C -0.6042(8) 0.8182(5) 0.7443(5) 0.052(2) Uani 1 1 d .
H10 H -0.5233 0.8394 0.7480 0.062 Uiso 1 1 calc R
C11 C -0.7374(9) 0.8696(5) 0.6981(6) 0.053(2) Uani 1 1 d .
H11 H -0.7453 0.9260 0.6700 0.064 Uiso 1 1 calc R
C12 C -0.8571(8) 0.8382(5) 0.6934(6) 0.054(2) Uani 1 1 d .
H12 H -0.9446 0.8731 0.6612 0.065 Uiso 1 1 calc R
C13 C -0.8480(7) 0.7552(5) 0.7363(5) 0.0436(18) Uani 1 1 d .
H13 H -0.9277 0.7351 0.7344 0.052 Uiso 1 1 calc R
C14 C -0.7178(7) 0.7026(5) 0.7821(5) 0.0363(17) Uani 1 1 d .
C15 C 0.3415(8) 0.3388(6) 0.9070(5) 0.052(2) Uani 1 1 d .
C16 C 0.4786(7) 0.2793(5) 0.9475(5) 0.0409(17) Uani 1 1 d .
C17 C 0.6013(8) 0.3131(5) 0.9575(5) 0.0478(19) Uani 1 1 d .
H17 H 0.5990 0.3742 0.9391 0.057 Uiso 1 1 calc R
C18 C 0.7268(7) 0.2604(5) 0.9935(5) 0.0446(18) Uani 1 1 d .
H18 H 0.8055 0.2848 0.9966 0.054 Uiso 1 1 calc R
C19 C 0.7359(8) 0.1713(5) 1.0251(5) 0.0443(19) Uani 1 1 d .
C20 C 0.6140(8) 0.1339(5) 1.0156(5) 0.051(2) Uani 1 1 d .
H20 H 0.6171 0.0728 1.0341 0.061 Uiso 1 1 calc R
C21 C 0.4885(8) 0.1880(5) 0.9785(5) 0.055(2) Uani 1 1 d .
H21 H 0.4087 0.1632 0.9739 0.067 Uiso 1 1 calc R
C22 C 0.9344(8) 0.0736(5) 1.1544(5) 0.0475(19) Uani 1 1 d .
H22 H 0.8865 0.0644 1.1808 0.057 Uiso 1 1 calc R
C23 C 0.9793(8) 0.1192(5) 1.0567(5) 0.0427(18) Uani 1 1 d .
C24 C 0.9766(9) 0.1533(5) 0.9857(5) 0.051(2) Uani 1 1 d .
H24 H 0.8941 0.1846 0.9352 0.061 Uiso 1 1 calc R
C25 C 1.1056(10) 0.1384(6) 0.9933(6) 0.067(2) Uani 1 1 d .
H25 H 1.1092 0.1612 0.9467 0.081 Uiso 1 1 calc R
C26 C 1.2283(9) 0.0908(5) 1.0681(7) 0.058(2) Uani 1 1 d .
H26 H 1.3120 0.0824 1.0708 0.070 Uiso 1 1 calc R
C27 C 1.2275(8) 0.0557(5) 1.1384(6) 0.051(2) Uani 1 1 d .
H27 H 1.3085 0.0231 1.1885 0.062 Uiso 1 1 calc R
C28 C 1.0999(7) 0.0716(5) 1.1307(5) 0.0434(18) Uani 1 1 d .

loop_
_atom_site_aniso_label
_atom_site_aniso_U_11
_atom_site_aniso_U_22
_atom_site_aniso_U_33
_atom_site_aniso_U_23
_atom_site_aniso_U_13
_atom_site_aniso_U_12
Zn1 0.0326(4) 0.0481(5) 0.0495(5) -0.0007(5) 0.0269(4) 0.0000(4)
O1 0.091(6) 0.203(9) 0.179(9) -0.106(7) 0.113(7) -0.047(5)
O2 0.079(5) 0.066(5) 0.231(10) 0.024(5) 0.113(6) 0.018(4)
O3 0.043(3) 0.042(3) 0.087(4) 0.003(3) 0.036(3) 0.002(3)
O4 0.048(3) 0.068(4) 0.103(5) 0.006(3) 0.052(4) 0.007(3)
N1 0.029(3) 0.038(4) 0.050(4) 0.009(3) 0.029(3) 0.008(3)
N2 0.034(3) 0.036(4) 0.056(4) 0.003(3) 0.030(3) 0.001(3)
N3 0.045(4) 0.050(4) 0.048(4) 0.010(3) 0.031(4) 0.010(3)
N4 0.036(3) 0.055(4) 0.043(4) 0.006(3) 0.020(3) 0.010(3)
C1 0.064(7) 0.053(7) 0.178(14) -0.046(7) 0.090(9) -0.035(5)
C2 0.050(5) 0.036(5) 0.111(8) -0.018(5) 0.061(6) -0.006(4)
C3 0.030(4) 0.052(5) 0.075(7) 0.000(4) 0.030(5) 0.002(4)
C4 0.043(5) 0.058(5) 0.058(5) 0.004(4) 0.036(5) 0.010(4)
C5 0.033(4) 0.034(4) 0.051(5) -0.003(3) 0.028(4) 0.001(3)
C6 0.050(5) 0.078(6) 0.060(6) 0.013(4) 0.040(5) 0.017(4)
C7 0.062(6) 0.085(7) 0.072(7) 0.002(5) 0.057(6) 0.001(5)
C8 0.037(4) 0.045(5) 0.057(5) 0.010(4) 0.033(4) 0.007(3)
C9 0.027(4) 0.048(5) 0.043(5) 0.002(4) 0.022(4) -0.001(3)
C10 0.049(5) 0.047(5) 0.056(5) 0.005(4) 0.030(5) 0.003(4)
C11 0.055(5) 0.034(5) 0.058(5) 0.007(4) 0.028(5) 0.004(4)
C12 0.048(5) 0.049(5) 0.055(6) -0.001(4) 0.027(5) 0.018(4)
C13 0.029(4) 0.057(5) 0.043(5) -0.008(4) 0.021(4) 0.006(4)
C14 0.033(4) 0.034(4) 0.047(5) -0.004(3) 0.027(4) -0.001(3)
C15 0.046(5) 0.065(6) 0.045(5) 0.003(4) 0.027(5) 0.011(4)
C16 0.038(4) 0.044(5) 0.034(4) -0.002(3) 0.018(4) 0.004(4)
C17 0.049(5) 0.035(4) 0.054(5) 0.011(4) 0.028(4) 0.005(4)
C18 0.037(4) 0.043(5) 0.055(5) 0.004(4) 0.028(4) 0.006(4)
C19 0.041(4) 0.042(5) 0.043(5) 0.003(4) 0.022(4) 0.013(4)
C20 0.051(5) 0.042(5) 0.068(6) 0.017(4) 0.041(5) 0.008(4)
C21 0.056(5) 0.051(6) 0.067(6) 0.007(4) 0.042(5) 0.006(4)
C22 0.047(5) 0.055(5) 0.043(5) 0.002(4) 0.029(4) 0.003(4)
C23 0.046(5) 0.032(4) 0.045(5) 0.002(4) 0.025(4) 0.000(3)
C24 0.059(5) 0.048(5) 0.052(6) 0.013(4) 0.037(5) 0.008(4)
C25 0.082(7) 0.080(7) 0.065(7) 0.011(5) 0.058(6) 0.004(5)
C26 0.050(5) 0.054(5) 0.091(7) 0.001(5) 0.053(6) -0.003(4)
C27 0.041(4) 0.060(5) 0.057(6) -0.006(4) 0.032(4) -0.005(4)
C28 0.037(4) 0.036(4) 0.053(5) -0.004(4) 0.025(4) -0.006(3)

loop_
_atom_type_symbol
_atom_type_description
_atom_type_scat_dispersion_real
_atom_type_scat_dispersion_imag
_atom_type_scat_source
C C 0.0033 0.0016 'International Tables Vol C Tables 4.2.6.8 and 6.1.1.4'
H H 0.0000 0.0000 'International Tables Vol C Tables 4.2.6.8 and 6.1.1.4'
N N 0.0061 0.0033 'International Tables Vol C Tables 4.2.6.8 and 6.1.1.4'
O O 0.0106 0.0060 'International Tables Vol C Tables 4.2.6.8 and 6.1.1.4'
Zn Zn 0.2839 1.4301 'International Tables Vol C Tables 4.2.6.8 and 6.1.1.4'

loop_
_geom_angle_atom_site_label_1
_geom_angle_atom_site_label_2
_geom_angle_atom_site_label_3
_geom_angle
_geom_angle_site_symmetry_1
_geom_angle_site_symmetry_3
O3 Zn1 N2 95.6(2) . 1_655
O3 Zn1 O1 156.9(3) . .
N2 Zn1 O1 101.2(3) 1_655 .
O3 Zn1 N4 103.1(2) . 4_465
N2 Zn1 N4 107.7(2) 1_655 4_465
O1 Zn1 N4 86.8(3) . 4_465
O3 Zn1 O2 101.0(2) . .
N2 Zn1 O2 113.8(2) 1_655 .
O1 Zn1 O2 57.6(3) . .
N4 Zn1 O2 128.9(2) 4_465 .
C1 O1 Zn1 98.4(9) . .
C1 O2 Zn1 80.7(7) . .
C15 O3 Zn1 123.6(4) . .
C8 N1 C9 106.4(5) . .
C8 N1 C5 123.5(5) . .
C9 N1 C5 128.7(5) . .
C8 N2 C14 105.9(5) . .
C8 N2 Zn1 119.3(5) . 1_455
C14 N2 Zn1 132.0(4) . 1_455
C22 N3 C23 106.4(6) . .
C22 N3 C19 124.3(6) . .
C23 N3 C19 128.5(6) . .
C22 N4 C28 105.9(6) . .
C22 N4 Zn1 119.4(5) . 4_666
C28 N4 Zn1 134.1(4) . 4_666
O1 C1 O2 123.3(10) . .
O1 C1 C2 119.2(12) . .
O2 C1 C2 117.4(12) . .
C3 C2 C7 119.9(7) . .
C3 C2 C1 122.4(10) . .
C7 C2 C1 117.6(10) . .
C2 C3 C4 120.5(8) . .
C2 C3 H3 119.8 . .
C4 C3 H3 119.8 . .
C5 C4 C3 119.5(7) . .
C5 C4 H4 120.2 . .
C3 C4 H4 120.2 . .
C4 C5 C6 120.5(6) . .
C4 C5 N1 120.8(6) . .
C6 C5 N1 118.4(7) . .
C7 C6 C5 118.4(8) . .
C7 C6 H6 120.8 . .
C5 C6 H6 120.8 . .
C2 C7 C6 120.9(8) . .
C2 C7 H7 119.5 . .
C6 C7 H7 119.5 . .
N2 C8 N1 113.1(6) . .
N2 C8 H8 123.5 . .
N1 C8 H8 123.5 . .
C10 C9 N1 132.0(6) . .
C10 C9 C14 122.9(6) . .
N1 C9 C14 104.9(6) . .
C9 C10 C11 116.6(7) . .
C9 C10 H10 121.7 . .
C11 C10 H10 121.7 . .
C12 C11 C10 121.6(7) . .
C12 C11 H11 119.2 . .
C10 C11 H11 119.2 . .
C11 C12 C13 120.7(7) . .
C11 C12 H12 119.6 . .
C13 C12 H12 119.6 . .
C12 C13 C14 118.9(6) . .
C12 C13 H13 120.5 . .
C14 C13 H13 120.5 . .
N2 C14 C13 131.2(6) . .
N2 C14 C9 109.6(5) . .
C13 C14 C9 119.2(7) . .
O4 C15 O3 125.5(7) . .
O4 C15 C16 120.3(7) . .
O3 C15 C16 114.2(7) . .
C17 C16 C21 116.7(6) . .
C17 C16 C15 121.5(7) . .
C21 C16 C15 121.8(7) . .
C18 C17 C16 122.7(7) . .
C18 C17 H17 118.6 . .
C16 C17 H17 118.6 . .
C17 C18 C19 119.9(6) . .
C17 C18 H18 120.0 . .
C19 C18 H18 120.0 . .
C18 C19 C20 119.3(6) . .
C18 C19 N3 120.6(6) . .
C20 C19 N3 119.9(6) . .
C21 C20 C19 119.7(7) . .
C21 C20 H20 120.2 . .
C19 C20 H20 120.2 . .
C20 C21 C16 121.6(7) . .
C20 C21 H21 119.2 . .
C16 C21 H21 119.2 . .
N4 C22 N3 113.0(6) . .
N4 C22 H22 123.5 . .
N3 C22 H22 123.5 . .
C24 C23 C28 122.3(7) . .
C24 C23 N3 132.2(7) . .
C28 C23 N3 105.5(6) . .
C23 C24 C25 116.0(7) . .
C23 C24 H24 122.0 . .
C25 C24 H24 122.0 . .
C26 C25 C24 122.1(7) . .
C26 C25 H25 119.0 . .
C24 C25 H25 119.0 . .
C27 C26 C25 120.9(7) . .
C27 C26 H26 119.6 . .
C25 C26 H26 119.6 . .
C26 C27 C28 116.7(8) . .
C26 C27 H27 121.7 . .
C28 C27 H27 121.7 . .
C23 C28 C27 122.1(7) . .
C23 C28 N4 109.2(6) . .
C27 C28 N4 128.7(7) . .

loop_
_geom_bond_atom_site_label_1
_geom_bond_atom_site_label_2
_geom_bond_distance
_geom_bond_site_symmetry_2
Zn1 O3 1.945(5) .
Zn1 N2 2.044(5) 1_655
Zn1 O1 2.059(8) .
Zn1 N4 2.071(6) 4_465
Zn1 O2 2.417(8) .
O1 C1 1.214(14) .
O2 C1 1.261(14) .
O3 C15 1.284(8) .
O4 C15 1.222(8) .
N1 C8 1.356(8) .
N1 C9 1.399(8) .
N1 C5 1.437(7) .
N2 C8 1.312(7) .
N2 C14 1.374(8) .
N2 Zn1 2.044(5) 1_455
N3 C22 1.355(9) .
N3 C23 1.421(8) .
N3 C19 1.428(8) .
N4 C22 1.304(8) .
N4 C28 1.415(8) .
N4 Zn1 2.071(6) 4_666
C1 C2 1.535(11) .
C2 C3 1.350(11) .
C2 C7 1.371(12) .
C3 C4 1.389(8) .
C3 H3 0.9300 .
C4 C5 1.363(9) .
C4 H4 0.9300 .
C5 C6 1.393(10) .
C6 C7 1.377(9) .
C6 H6 0.9300 .
C7 H7 0.9300 .
C8 H8 0.9300 .
C9 C10 1.375(9) .
C9 C14 1.403(8) .
C10 C11 1.405(9) .
C10 H10 0.9300 .
C11 C12 1.384(10) .
C11 H11 0.9300 .
C12 C13 1.389(10) .
C12 H12 0.9300 .
C13 C14 1.391(8) .
C13 H13 0.9300 .
C15 C16 1.511(9) .
C16 C17 1.378(9) .
C16 C21 1.399(9) .
C17 C18 1.373(9) .
C17 H17 0.9300 .
C18 C19 1.375(9) .
C18 H18 0.9300 .
C19 C20 1.392(9) .
C20 C21 1.380(9) .
C20 H20 0.9300 .
C21 H21 0.9300 .
C22 H22 0.9300 .
C23 C24 1.362(9) .
C23 C28 1.374(9) .
C24 C25 1.402(9) .
C24 H24 0.9300 .
C25 C26 1.389(11) .
C25 H25 0.9300 .
C26 C27 1.376(10) .
C26 H26 0.9300 .
C27 C28 1.387(9) .
C27 H27 0.9300 .

loop_
_geom_torsion_atom_site_label_1
_geom_torsion_atom_site_label_2
_geom_torsion_atom_site_label_3
_geom_torsion_atom_site_label_4
_geom_torsion
_geom_torsion_site_symmetry_1
O3 Zn1 O1 C1 23.0(10) .
N2 Zn1 O1 C1 -112.7(6) 1_655
N4 Zn1 O1 C1 139.8(6) 4_465
O2 Zn1 O1 C1 -1.5(6) .
O3 Zn1 O2 C1 -169.0(5) .
N2 Zn1 O2 C1 89.8(6) 1_655
O1 Zn1 O2 C1 1.4(5) .
N4 Zn1 O2 C1 -51.9(6) 4_465
N2 Zn1 O3 C15 -169.9(6) 1_655
O1 Zn1 O3 C15 53.5(9) .
N4 Zn1 O3 C15 -60.2(6) 4_465
O2 Zn1 O3 C15 74.4(6) .
Zn1 O1 C1 O2 2.9(11) .
Zn1 O1 C1 C2 -174.2(6) .
Zn1 O2 C1 O1 -2.5(9) .
Zn1 O2 C1 C2 174.6(7) .
O1 C1 C2 C3 -179.7(8) .
O2 C1 C2 C3 3.1(12) .
O1 C1 C2 C7 3.8(12) .
O2 C1 C2 C7 -173.4(8) .
C7 C2 C3 C4 4.0(11) .
C1 C2 C3 C4 -172.4(7) .
C2 C3 C4 C5 -0.1(11) .
C3 C4 C5 C6 -2.3(11) .
C3 C4 C5 N1 171.5(6) .
C8 N1 C5 C4 -51.3(10) .
C9 N1 C5 C4 144.0(7) .
C8 N1 C5 C6 122.7(8) .
C9 N1 C5 C6 -42.1(10) .
C4 C5 C6 C7 0.8(11) .
N1 C5 C6 C7 -173.2(7) .
C3 C2 C7 C6 -5.7(12) .
C1 C2 C7 C6 170.9(7) .
C5 C6 C7 C2 3.2(12) .
C14 N2 C8 N1 -0.3(8) .
Zn1 N2 C8 N1 163.1(4) 1_455
C9 N1 C8 N2 -0.6(8) .
C5 N1 C8 N2 -168.2(6) .
C8 N1 C9 C10 177.9(8) .
C5 N1 C9 C10 -15.4(13) .
C8 N1 C9 C14 1.2(7) .
C5 N1 C9 C14 167.9(6) .
N1 C9 C10 C11 -178.6(7) .
C14 C9 C10 C11 -2.4(11) .
C9 C10 C11 C12 0.6(11) .
C10 C11 C12 C13 1.4(12) .
C11 C12 C13 C14 -1.7(11) .
C8 N2 C14 C13 -179.6(7) .
Zn1 N2 C14 C13 20.0(11) 1_455
C8 N2 C14 C9 1.0(8) .
Zn1 N2 C14 C9 -159.3(5) 1_455
C12 C13 C14 N2 -179.3(7) .
C12 C13 C14 C9 0.0(10) .
C10 C9 C14 N2 -178.5(7) .
N1 C9 C14 N2 -1.4(8) .
C10 C9 C14 C13 2.1(11) .
N1 C9 C14 C13 179.2(6) .
Zn1 O3 C15 O4 -14.6(11) .
Zn1 O3 C15 C16 166.8(4) .
O4 C15 C16 C17 170.8(7) .
O3 C15 C16 C17 -10.5(11) .
O4 C15 C16 C21 -10.5(11) .
O3 C15 C16 C21 168.1(7) .
C21 C16 C17 C18 1.7(11) .
C15 C16 C17 C18 -179.6(7) .
C16 C17 C18 C19 -2.8(12) .
C17 C18 C19 C20 3.4(11) .
C17 C18 C19 N3 -172.3(7) .
C22 N3 C19 C18 131.8(8) .
C23 N3 C19 C18 -36.0(11) .
C22 N3 C19 C20 -43.8(10) .
C23 N3 C19 C20 148.3(7) .
C18 C19 C20 C21 -2.9(11) .
N3 C19 C20 C21 172.9(6) .
C19 C20 C21 C16 1.8(12) .
C17 C16 C21 C20 -1.2(11) .
C15 C16 C21 C20 -179.9(7) .
C28 N4 C22 N3 0.1(8) .
Zn1 N4 C22 N3 172.0(5) 4_666
C23 N3 C22 N4 -0.2(8) .
C19 N3 C22 N4 -170.4(6) .
C22 N3 C23 C24 178.7(8) .
C19 N3 C23 C24 -11.8(12) .
C22 N3 C23 C28 0.3(7) .
C19 N3 C23 C28 169.9(7) .
C28 C23 C24 C25 -1.1(11) .
N3 C23 C24 C25 -179.2(7) .
C23 C24 C25 C26 0.7(12) .
C24 C25 C26 C27 0.2(13) .
C25 C26 C27 C28 -0.8(11) .
C24 C23 C28 C27 0.5(11) .
N3 C23 C28 C27 179.1(6) .
C24 C23 C28 N4 -178.8(6) .
N3 C23 C28 N4 -0.2(8) .
C26 C27 C28 C23 0.5(10) .
C26 C27 C28 N4 179.6(7) .
C22 N4 C28 C23 0.1(8) .
Zn1 N4 C28 C23 -170.1(5) 4_666
C22 N4 C28 C27 -179.2(7) .
Zn1 N4 C28 C27 10.7(11) 4_666
